data_1517989
loop_
_publ_author_name
'Annaraj, B.'
'Neelakantan, M. A.'

_publ_section_title
;
 Water-soluble pyridine-based colorimetric chemosensor for naked eye
 detection of silver ions: design, synthesis, spectral and theoretical
 investigation
;
_journal_issue 24
_journal_name_full 'Anal. Methods'
_journal_page_first 9610
_journal_paper_doi 10.1039/C4AY01592D
_journal_volume 6
_journal_year 2014
_chemical_compound_source -
_chemical_formula_moiety 'C10 H14 N2 O3'
_chemical_formula_sum 'C10 H14 N2 O3'
_chemical_formula_weight 210.23
_chemical_melting_point 132
_chemical_name_systematic '(E)-4-((2-hydroxyethylimino) methyl)-5-(hydroxymethyl)-2-methylpyridin-3-ol'
_chemical_properties_physical Photo-sensitive
_space_group_IT_number 15
_symmetry_cell_setting monoclinic
_symmetry_space_group_name_Hall '-C 2yc'
_symmetry_space_group_name_H-M 'C 1 2/c 1'
_atom_sites_solution_hydrogens geom
_atom_sites_solution_primary direct
_atom_sites_solution_secondary difmap
_audit_creation_method SHELXL-97
_cell_angle_alpha 90.00
_cell_angle_beta 113.262(7)
_cell_angle_gamma 90.00
_cell_formula_units_Z 8
_cell_length_a 16.3383(13)
_cell_length_b 9.6603(13)
_cell_length_c 13.6431(12)
_cell_measurement_reflns_used 2833
_cell_measurement_temperature 296(2)
_cell_measurement_theta_max 55.839
_cell_measurement_theta_min 5.013
_cell_volume 1978.3(4)
_computing_cell_refinement 'APEX2/SAINT (Bruker, 2004)'
_computing_data_collection 'APEX2 (Bruker, 2004)'
_computing_data_reduction 'SAINT/XPREP (Bruker, 2004)'
_computing_molecular_graphics 'ORTEP3 (Farrugia, 1997) and Mercury (Bruno et al., 2002)'
_computing_publication_material 'SHELXL-97 (Sheldrick, 1997)'
_computing_structure_refinement 'SHELXL-97 (Sheldrick, 1997)'
_computing_structure_solution 'SIR92 (Altornare et al., 1993)'
_diffrn_ambient_temperature 296(2)
_diffrn_measured_fraction_theta_full 0.979
_diffrn_measured_fraction_theta_max 0.979
_diffrn_measurement_device_type 'Bruker axs kappa apex2 CCD Diffractometer'
_diffrn_measurement_method '\w and \f scan'
_diffrn_radiation_monochromator graphite
_diffrn_radiation_source 'fine-focus sealed tube'
_diffrn_radiation_type MoK\a
_diffrn_radiation_wavelength 0.71073
_diffrn_reflns_av_R_equivalents 0.0257
_diffrn_reflns_av_sigmaI/netI 0.0308
_diffrn_reflns_limit_h_max 21
_diffrn_reflns_limit_h_min -21
_diffrn_reflns_limit_k_max 12
_diffrn_reflns_limit_k_min -12
_diffrn_reflns_limit_l_max 14
_diffrn_reflns_limit_l_min -18
_diffrn_reflns_number 7654
_diffrn_reflns_theta_full 28.29
_diffrn_reflns_theta_max 28.29
_diffrn_reflns_theta_min 2.51
_exptl_absorpt_coefficient_mu 0.105
_exptl_absorpt_correction_T_max 0.9691
_exptl_absorpt_correction_T_min 0.9591
_exptl_absorpt_correction_type multi-scan
_exptl_absorpt_process_details 'SADABS (Bruker, 1999)'
_exptl_crystal_colour yellow
_exptl_crystal_density_diffrn 1.412
_exptl_crystal_density_method 'not measured'
_exptl_crystal_description needle
_exptl_crystal_F_000 896
_exptl_crystal_preparation Luminescent
_exptl_crystal_recrystallization_method 'Slow evaporation'
_exptl_crystal_size_max 0.40
_exptl_crystal_size_mid 0.35
_exptl_crystal_size_min 0.30
_refine_diff_density_max 0.234
_refine_diff_density_min -0.276
_refine_diff_density_rms 0.056
_refine_ls_extinction_method none
_refine_ls_goodness_of_fit_ref 0.879
_refine_ls_hydrogen_treatment mixed
_refine_ls_matrix_type full
_refine_ls_number_parameters 146
_refine_ls_number_reflns 2411
_refine_ls_number_restraints 0
_refine_ls_restrained_S_all 0.879
_refine_ls_R_factor_all 0.0605
_refine_ls_R_factor_gt 0.0432
_refine_ls_shift/su_max 0.000
_refine_ls_shift/su_mean 0.000
_refine_ls_structure_factor_coef Fsqd
_refine_ls_weighting_details 'calc w=1/[\s^2^(Fo^2^)+(0.1017P)^2^+1.2578P] where P=(Fo^2^+2Fc^2^)/3'
_refine_ls_weighting_scheme calc
_refine_ls_wR_factor_gt 0.1242
_refine_ls_wR_factor_ref 0.1483
_reflns_number_gt 1822
_reflns_number_total 2411
_reflns_threshold_expression >2sigma(I)
_cod_data_source_file c4ay01592d2.cif
_cod_data_source_block shelxl
_cod_depositor_comments 'Adding full bibliography for 1517989.cif.'
_cod_original_sg_symbol_H-M C2/c
_cod_database_code 1517989

loop_
_symmetry_equiv_pos_as_xyz
'x, y, z'
'-x, y, -z+1/2'
'x+1/2, y+1/2, z'
'-x+1/2, y+1/2, -z+1/2'
'-x, -y, -z'
'x, -y, z-1/2'
'-x+1/2, -y+1/2, -z'
'x+1/2, -y+1/2, z-1/2'

loop_
_atom_site_label
_atom_site_type_symbol
_atom_site_fract_x
_atom_site_fract_y
_atom_site_fract_z
_atom_site_U_iso_or_equiv
_atom_site_adp_type
_atom_site_occupancy
_atom_site_symmetry_multiplicity
_atom_site_calc_flag
_atom_site_refinement_flags
O1 O 0.53432(8) -0.17352(11) 0.90244(9) 0.0364(3) Uani 1 1 d .
H1O1 H 0.5844 -0.1505 0.9436 0.055 Uiso 1 1 calc R
N1 N 0.66330(8) -0.00717(14) 0.99874(10) 0.0321(3) Uani 1 1 d .
O3 O 0.81712(8) 0.02328(14) 0.92908(10) 0.0429(3) Uani 1 1 d .
O2 O 0.42348(9) 0.43031(13) 0.82036(11) 0.0486(4) Uani 1 1 d .
C1 C 0.48953(11) 0.33341(17) 0.87608(13) 0.0377(4) Uani 1 1 d .
H1A H 0.5070 0.3473 0.9521 0.045 Uiso 1 1 calc R
H1B H 0.5415 0.3495 0.8600 0.045 Uiso 1 1 calc R
C2 C 0.45934(9) 0.18534(15) 0.84869(11) 0.0275(3) Uani 1 1 d .
C6 C 0.51785(9) 0.07371(15) 0.89202(11) 0.0255(3) Uani 1 1 d .
C8 C 0.61097(9) 0.09468(16) 0.96297(11) 0.0286(3) Uani 1 1 d .
H9 H 0.6323 0.1841 0.9823 0.034 Uiso 1 1 calc R
C9 C 0.75644(10) 0.01695(19) 1.06638(12) 0.0362(4) Uani 1 1 d .
H10A H 0.7697 -0.0213 1.1367 0.043 Uiso 1 1 calc R
H10B H 0.7679 0.1157 1.0740 0.043 Uiso 1 1 calc R
C10 C 0.81595(10) -0.04989(17) 1.01832(13) 0.0359(4) Uani 1 1 d .
H11A H 0.8762 -0.0552 1.0723 0.043 Uiso 1 1 calc R
H11B H 0.7955 -0.1436 0.9968 0.043 Uiso 1 1 calc R
C5 C 0.48485(9) -0.06052(15) 0.86369(11) 0.0265(3) Uani 1 1 d .
C4 C 0.39607(10) -0.08020(16) 0.79177(11) 0.0295(3) Uani 1 1 d .
C7 C 0.36070(12) -0.22332(18) 0.76173(14) 0.0425(4) Uani 1 1 d .
H8A H 0.3551 -0.2674 0.8219 0.064 Uiso 1 1 calc R
H8B H 0.4009 -0.2756 0.7404 0.064 Uiso 1 1 calc R
H8C H 0.3033 -0.2191 0.7036 0.064 Uiso 1 1 calc R
N2 N 0.34312(8) 0.02637(14) 0.74964(10) 0.0323(3) Uani 1 1 d .
C3 C 0.37433(10) 0.15552(17) 0.77839(12) 0.0319(3) Uani 1 1 d .
H4 H 0.3358 0.2291 0.7487 0.038 Uiso 1 1 calc R
H2O2 H 0.3911(17) 0.456(2) 0.8595(18) 0.066(7) Uiso 1 1 d .
H3O3 H 0.7661(18) 0.021(3) 0.8723(18) 0.066(7) Uiso 1 1 d .

loop_
_atom_site_aniso_label
_atom_site_aniso_U_11
_atom_site_aniso_U_22
_atom_site_aniso_U_33
_atom_site_aniso_U_23
_atom_site_aniso_U_13
_atom_site_aniso_U_12
O1 0.0354(6) 0.0309(6) 0.0405(6) 0.0028(4) 0.0123(5) 0.0027(4)
N1 0.0244(6) 0.0408(7) 0.0297(6) 0.0034(5) 0.0092(5) 0.0004(5)
O3 0.0263(6) 0.0592(8) 0.0409(7) 0.0090(6) 0.0107(5) -0.0008(5)
O2 0.0562(8) 0.0382(7) 0.0543(8) 0.0086(6) 0.0251(7) 0.0160(6)
C1 0.0362(8) 0.0317(8) 0.0441(9) 0.0000(6) 0.0146(7) 0.0026(6)
C2 0.0259(7) 0.0324(8) 0.0264(7) -0.0005(5) 0.0126(5) 0.0004(6)
C6 0.0241(6) 0.0320(8) 0.0228(6) -0.0003(5) 0.0119(5) -0.0002(5)
C8 0.0261(7) 0.0349(8) 0.0250(7) -0.0019(6) 0.0103(5) -0.0024(6)
C9 0.0254(7) 0.0467(9) 0.0298(8) 0.0028(7) 0.0039(6) 0.0004(6)
C10 0.0244(7) 0.0356(8) 0.0424(9) 0.0064(7) 0.0076(6) 0.0017(6)
C5 0.0271(7) 0.0312(8) 0.0243(7) -0.0002(5) 0.0134(5) -0.0004(5)
C4 0.0284(7) 0.0371(8) 0.0256(7) -0.0028(6) 0.0135(6) -0.0064(6)
C7 0.0417(9) 0.0410(10) 0.0441(9) -0.0062(7) 0.0161(7) -0.0138(7)
N2 0.0248(6) 0.0434(8) 0.0282(6) -0.0017(5) 0.0100(5) -0.0037(5)
C3 0.0261(7) 0.0387(8) 0.0311(7) 0.0030(6) 0.0116(6) 0.0038(6)

loop_
_atom_type_symbol
_atom_type_description
_atom_type_scat_dispersion_real
_atom_type_scat_dispersion_imag
_atom_type_scat_source
C C 0.0033 0.0016 'International Tables Vol C Tables 4.2.6.8 and 6.1.1.4'
H H 0.0000 0.0000 'International Tables Vol C Tables 4.2.6.8 and 6.1.1.4'
N N 0.0061 0.0033 'International Tables Vol C Tables 4.2.6.8 and 6.1.1.4'
O O 0.0106 0.0060 'International Tables Vol C Tables 4.2.6.8 and 6.1.1.4'

loop_
_geom_angle_atom_site_label_1
_geom_angle_atom_site_label_2
_geom_angle_atom_site_label_3
_geom_angle
C5 O1 H1O1 109.5
C8 N1 C9 119.85(14)
C10 O3 H3O3 114.2(15)
C1 O2 H2O2 111.1(15)
O2 C1 C2 113.04(14)
O2 C1 H1A 109.0
C2 C1 H1A 109.0
O2 C1 H1B 109.0
C2 C1 H1B 109.0
H1A C1 H1B 107.8
C3 C2 C6 117.73(14)
C3 C2 C1 120.89(14)
C6 C2 C1 121.36(13)
C5 C6 C2 118.07(13)
C5 C6 C8 119.93(13)
C2 C6 C8 121.98(13)
N1 C8 C6 121.03(14)
N1 C8 H9 119.5
C6 C8 H9 119.5
N1 C9 C10 110.29(13)
N1 C9 H10A 109.6
C10 C9 H10A 109.6
N1 C9 H10B 109.6
C10 C9 H10B 109.6
H10A C9 H10B 108.1
O3 C10 C9 112.87(13)
O3 C10 H11A 109.0
C9 C10 H11A 109.0
O3 C10 H11B 109.0
C9 C10 H11B 109.0
H11A C10 H11B 107.8
O1 C5 C6 122.74(13)
O1 C5 C4 117.48(13)
C6 C5 C4 119.78(13)
N2 C4 C5 121.05(14)
N2 C4 C7 119.11(14)
C5 C4 C7 119.84(14)
C4 C7 H8A 109.5
C4 C7 H8B 109.5
H8A C7 H8B 109.5
C4 C7 H8C 109.5
H8A C7 H8C 109.5
H8B C7 H8C 109.5
C4 N2 C3 119.19(13)
N2 C3 C2 124.13(14)
N2 C3 H4 117.9
C2 C3 H4 117.9

loop_
_geom_bond_atom_site_label_1
_geom_bond_atom_site_label_2
_geom_bond_distance
O1 C5 1.3368(18)
O1 H1O1 0.8200
N1 C8 1.2679(19)
N1 C9 1.4534(19)
O3 C10 1.414(2)
O3 H3O3 0.89(3)
O2 C1 1.404(2)
O2 H2O2 0.92(3)
C1 C2 1.511(2)
C1 H1A 0.9700
C1 H1B 0.9700
C2 C3 1.371(2)
C2 C6 1.407(2)
C6 C5 1.399(2)
C6 C8 1.459(2)
C8 H9 0.9300
C9 C10 1.515(2)
C9 H10A 0.9700
C9 H10B 0.9700
C10 H11A 0.9700
C10 H11B 0.9700
C5 C4 1.407(2)
C4 N2 1.321(2)
C4 C7 1.492(2)
C7 H8A 0.9600
C7 H8B 0.9600
C7 H8C 0.9600
N2 C3 1.346(2)
C3 H4 0.9300
